data_7127094
loop_
_publ_author_name
'Beach, Stephanie A.'
'Guillet, Jesse L.'
'Lagueux, Sydney P.'
'Perfetti, Mauro'
'Livesay, Brooke N.'
'Shores, Matthew P.'
'Bacon, Jeffrey W.'
'Rheingold, Arnold L.'
'Arnold, Polly L.'
'Doerrer, Linda H.'

_publ_section_title
;
 Heterotrimetallic {LnOVPt} complexes with antiferromagnetic Ln-V coupling
 and magnetic memory.
;
_journal_issue 75
_journal_name_full 'Chemical communications (Cambridge, England)'
_journal_page_first 11062
_journal_page_last 11065
_journal_paper_doi 10.1039/d0cc04334f
_journal_volume 56
_journal_year 2020
_chemical_formula_moiety 'C28 H20 O5 Pt S4 V, C H2 Cl2'
_chemical_formula_sum 'C29 H22 Cl2 O5 Pt S4 V'
_chemical_formula_weight 895.63
_space_group_crystal_system triclinic
_space_group_IT_number 2
_space_group_name_Hall '-P 1'
_space_group_name_H-M_alt 'P -1'
_atom_sites_solution_hydrogens geom
_atom_sites_solution_primary dual
_audit_creation_date 2017-04-27
_audit_creation_method
;
Olex2 1.2-beta
(compiled 2017.03.28 svn.r3405 for OlexSys, GUI svn.r5335)
;
_audit_update_record
;
2020-06-19 deposited with the CCDC.	2020-07-22 downloaded from the CCDC.
;
_cell_angle_alpha 71.254(4)
_cell_angle_beta 75.235(5)
_cell_angle_gamma 88.198(4)
_cell_formula_units_Z 2
_cell_length_a 11.7092(11)
_cell_length_b 11.7557(10)
_cell_length_c 12.2506(11)
_cell_measurement_reflns_used 9461
_cell_measurement_temperature 100
_cell_measurement_theta_max 68.320
_cell_measurement_theta_min 3.907
_cell_volume 1541.8(2)
_computing_cell_refinement 'SAINT V8.38A (Bruker, 2017)'
_computing_data_collection 'APEX3 v2016.1-0 (Bruker, 2016)'
_computing_data_reduction 'SAINT V8.38A (Bruker, 2017)'
_computing_molecular_graphics 'Olex2 (Dolomanov et al., 2009)'
_computing_publication_material 'Olex2 (Dolomanov et al., 2009)'
_computing_structure_refinement 'XL (Sheldrick, 2008)'
_computing_structure_solution 'ShelXT (Sheldrick, 2015)'
_diffrn_ambient_temperature 100.0
_diffrn_detector 'Bruker Platinum135 CCD'
_diffrn_detector_area_resol_mean 7.9
_diffrn_detector_type 'CCD Area Detector'
_diffrn_measured_fraction_theta_full 0.976
_diffrn_measured_fraction_theta_max 0.971
_diffrn_measurement_device 'Fixed Chi Three-Circle Diffractometer'
_diffrn_measurement_device_type 'Bruker D8 Platinum135'
_diffrn_measurement_method '\f and \w scans'
_diffrn_radiation_monochromator 'Multilayer Mirrors'
_diffrn_radiation_probe x-ray
_diffrn_radiation_type CuK\a
_diffrn_radiation_wavelength 1.54178
_diffrn_radiation_xray_symbol K-L~3~
_diffrn_reflns_av_R_equivalents 0.0528
_diffrn_reflns_av_unetI/netI 0.0463
_diffrn_reflns_Laue_measured_fraction_full 0.976
_diffrn_reflns_Laue_measured_fraction_max 0.971
_diffrn_reflns_limit_h_max 13
_diffrn_reflns_limit_h_min -14
_diffrn_reflns_limit_k_max 13
_diffrn_reflns_limit_k_min -14
_diffrn_reflns_limit_l_max 14
_diffrn_reflns_limit_l_min -14
_diffrn_reflns_number 19985
_diffrn_reflns_point_group_measured_fraction_full 0.976
_diffrn_reflns_point_group_measured_fraction_max 0.971
_diffrn_reflns_theta_full 67.679
_diffrn_reflns_theta_max 68.399
_diffrn_reflns_theta_min 3.910
_diffrn_source 'Micro Focus Rotating Anode'
_diffrn_source_type 'Bruker FR-591'
_diffrn_standards_number 0
_exptl_absorpt_coefficient_mu 15.359
_exptl_absorpt_correction_T_max 0.3201
_exptl_absorpt_correction_T_min 0.1356
_exptl_absorpt_correction_type multi-scan
_exptl_absorpt_process_details
'SADABS-2016/2 (Bruker,2016/2) was used for absorption correction. wR2(int) was 0.1115 before and 0.0688 after correction. The Ratio of minimum to maximum transmission is 0.4236. The \l/2 correction factor is Not present.'
_exptl_crystal_colour green
_exptl_crystal_colour_primary green
_exptl_crystal_density_diffrn 1.929
_exptl_crystal_description block
_exptl_crystal_F_000 870
_exptl_crystal_size_max 0.25
_exptl_crystal_size_mid 0.17
_exptl_crystal_size_min 0.1
_refine_diff_density_max 2.030
_refine_diff_density_min -1.659
_refine_diff_density_rms 0.158
_refine_ls_extinction_method none
_refine_ls_goodness_of_fit_ref 1.055
_refine_ls_hydrogen_treatment constr
_refine_ls_matrix_type full
_refine_ls_number_parameters 379
_refine_ls_number_reflns 5502
_refine_ls_number_restraints 0
_refine_ls_restrained_S_all 1.055
_refine_ls_R_factor_all 0.0423
_refine_ls_R_factor_gt 0.0374
_refine_ls_shift/su_max 0.000
_refine_ls_shift/su_mean 0.000
_refine_ls_structure_factor_coef Fsqd
_refine_ls_weighting_details 'w=1/[\s^2^(Fo^2^)+(0.0371P)^2^+9.2094P] where P=(Fo^2^+2Fc^2^)/3'
_refine_ls_weighting_scheme calc
_refine_ls_wR_factor_gt 0.0906
_refine_ls_wR_factor_ref 0.0937
_reflns_Friedel_coverage 0.000
_reflns_number_gt 5015
_reflns_number_total 5502
_reflns_threshold_expression 'I > 2\s(I)'
_cod_data_source_file d0cc04334f2.cif
_cod_data_source_block lhd489_0m_a_Compound_2
_cod_depositor_comments
;
The following automatic conversions were performed:

data item '_diffrn_radiation_probe' value 'X-ray' was changed to
'x-ray' in accordance with the
/home/data/users/saulius/crontab/automatic-downloads/rss-feeds/RSC/lib/dictionaries/cif_core.dic
dictionary named 'cif_core.dic' version 2.4.2 last updated on
2011-04-26.

Automatic conversion script
Id: cif_fix_values 7556 2019-12-06 15:28:31Z antanas 

 Adding full bibliography for 7127093--7127098.cif.
;
_cod_database_code 7127094
_shelx_shelxl_version_number 2016/6
_shelx_space_group_comment
;
The symmetry employed for this shelxl refinement is uniquely defined
by the following loop, which should always be used as a source of
symmetry information in preference to the above space-group names.
They are only intended as comments.
;
_shelx_estimated_absorpt_t_max 0.309
_shelx_estimated_absorpt_t_min 0.114
_olex2_refinement_description
;
1. Fixed Uiso
 At 1.2 times of:
  All C(H) groups, All C(H,H) groups
2.a Secondary CH2 refined with riding coordinates:
 C29(H29A,H29B)
2.b Aromatic/amide H refined with riding coordinates:
 C18(H18), C21(H21), C28(H28), C20(H20), C17(H17), C4(H4), C19(H19), C24(H24),
 C26(H26), C27(H27), C25(H25), C11(H11), C13(H13), C10(H10), C14(H14), C12(H12),
  C7(H7), C3(H3), C6(H6), C5(H5)
;
_olex2_submission_special_instructions 'No special instructions were received'

loop_
_space_group_symop_operation_xyz
'x, y, z'
'-x, -y, -z'

loop_
_atom_site_label
_atom_site_type_symbol
_atom_site_fract_x
_atom_site_fract_y
_atom_site_fract_z
_atom_site_U_iso_or_equiv
_atom_site_adp_type
_atom_site_occupancy
_atom_site_site_symmetry_order
_atom_site_calc_flag
_atom_site_refinement_flags_posn
_atom_site_refinement_flags_adp
_atom_site_refinement_flags_occupancy
_atom_site_disorder_assembly
_atom_site_disorder_group
Pt1 Pt 0.60995(2) 0.61892(2) 0.49800(2) 0.01542(9) Uani 1 1 d . . . . .
V1 V 0.62704(8) 0.83708(8) 0.53783(8) 0.01298(19) Uani 1 1 d . . . . .
S3 S 0.81341(12) 0.60420(12) 0.46688(12) 0.0189(3) Uani 1 1 d . . . . .
S1 S 0.40691(12) 0.63468(12) 0.53005(12) 0.0185(3) Uani 1 1 d . . . . .
S2 S 0.58679(12) 0.51770(12) 0.69994(11) 0.0172(3) Uani 1 1 d . . . . .
S4 S 0.63480(13) 0.71831(12) 0.29556(12) 0.0199(3) Uani 1 1 d . . . . .
Cl2 Cl 1.0208(2) 0.5860(2) 0.1293(3) 0.0685(6) Uani 1 1 d . . . . .
Cl1 Cl 0.9941(2) 0.8439(2) 0.0790(2) 0.0627(6) Uani 1 1 d . . . . .
O4 O 0.5872(3) 0.8995(3) 0.3796(3) 0.0160(8) Uani 1 1 d . . . . .
O2 O 0.6688(3) 0.7291(3) 0.6859(3) 0.0184(8) Uani 1 1 d . . . . .
O3 O 0.7952(3) 0.8330(4) 0.4481(3) 0.0177(8) Uani 1 1 d . . . . .
O5 O 0.6373(3) 0.9611(3) 0.5602(3) 0.0162(8) Uani 1 1 d . . . . .
O1 O 0.4562(3) 0.7941(3) 0.6226(3) 0.0172(8) Uani 1 1 d . . . . .
C23 C 0.6121(5) 0.9551(5) 0.1727(5) 0.0165(11) Uani 1 1 d . . . . .
C1 C 0.3764(5) 0.7357(5) 0.6082(5) 0.0174(11) Uani 1 1 d . . . . .
C16 C 0.9923(5) 0.7768(5) 0.4094(5) 0.0172(11) Uani 1 1 d . . . . .
C18 C 1.1945(5) 0.7292(6) 0.3552(5) 0.0223(12) Uani 1 1 d . . . . .
H18 H 1.251531 0.674508 0.336356 0.027 Uiso 1 1 calc R . . . .
C21 C 1.0291(5) 0.8881(5) 0.4111(5) 0.0209(12) Uani 1 1 d . . . . .
H21 H 0.972105 0.942714 0.430036 0.025 Uiso 1 1 calc R . . . .
C28 C 0.5442(5) 1.0544(5) 0.1693(5) 0.0217(12) Uani 1 1 d . . . . .
H28 H 0.498089 1.064276 0.241267 0.026 Uiso 1 1 calc R . . . .
C20 C 1.1482(5) 0.9189(6) 0.3852(5) 0.0217(12) Uani 1 1 d . . . . .
H20 H 1.173079 0.994425 0.386500 0.026 Uiso 1 1 calc R . . . .
C17 C 1.0754(5) 0.6972(5) 0.3802(5) 0.0198(12) Uani 1 1 d . . . . .
H17 H 1.051029 0.622107 0.377462 0.024 Uiso 1 1 calc R . . . .
C9 C 0.6692(5) 0.5797(5) 0.8669(5) 0.0168(11) Uani 1 1 d . . . . .
C4 C 0.1146(6) 0.8753(6) 0.7518(6) 0.0304(15) Uani 1 1 d . . . . .
H4 H 0.099846 0.940364 0.782651 0.037 Uiso 1 1 calc R . . . .
C2 C 0.2517(5) 0.7558(5) 0.6593(5) 0.0181(12) Uani 1 1 d . . . . .
C19 C 1.2323(5) 0.8381(6) 0.3569(5) 0.0227(13) Uani 1 1 d . . . . .
H19 H 1.314364 0.858409 0.339110 0.027 Uiso 1 1 calc R . . . .
C24 C 0.6836(6) 0.9444(6) 0.0660(5) 0.0285(14) Uani 1 1 d . . . . .
H24 H 0.731486 0.877451 0.067847 0.034 Uiso 1 1 calc R . . . .
C26 C 0.6134(6) 1.1284(6) -0.0448(5) 0.0266(13) Uani 1 1 d . . . . .
H26 H 0.612761 1.187138 -0.119029 0.032 Uiso 1 1 calc R . . . .
C27 C 0.5439(5) 1.1389(6) 0.0605(6) 0.0251(13) Uani 1 1 d . . . . .
H27 H 0.495152 1.205331 0.058350 0.030 Uiso 1 1 calc R . . . .
C25 C 0.6846(7) 1.0305(6) -0.0412(6) 0.0333(16) Uani 1 1 d . . . . .
H25 H 0.733994 1.023404 -0.113113 0.040 Uiso 1 1 calc R . . . .
C11 C 0.7433(6) 0.6263(6) 1.0144(5) 0.0270(14) Uani 1 1 d . . . . .
H11 H 0.778512 0.682627 1.038742 0.032 Uiso 1 1 calc R . . . .
C13 C 0.6676(6) 0.4265(6) 1.0547(6) 0.0319(15) Uani 1 1 d . . . . .
H13 H 0.649736 0.345935 1.106651 0.038 Uiso 1 1 calc R . . . .
C10 C 0.7181(5) 0.6626(5) 0.9033(5) 0.0217(12) Uani 1 1 d . . . . .
H10 H 0.734383 0.743856 0.852748 0.026 Uiso 1 1 calc R . . . .
C14 C 0.6433(6) 0.4609(6) 0.9432(5) 0.0273(14) Uani 1 1 d . . . . .
H14 H 0.609240 0.403763 0.919124 0.033 Uiso 1 1 calc R . . . .
C12 C 0.7175(6) 0.5090(6) 1.0893(5) 0.0283(14) Uani 1 1 d . . . . .
H12 H 0.734251 0.485255 1.165117 0.034 Uiso 1 1 calc R . . . .
C8 C 0.6447(5) 0.6207(5) 0.7472(5) 0.0175(11) Uani 1 1 d . . . . .
C22 C 0.6098(5) 0.8643(5) 0.2900(5) 0.0148(11) Uani 1 1 d . . . . .
C7 C 0.1570(5) 0.6831(6) 0.6632(5) 0.0245(13) Uani 1 1 d . . . . .
H7 H 0.171021 0.617103 0.633701 0.029 Uiso 1 1 calc R . . . .
C3 C 0.2296(5) 0.8517(5) 0.7038(5) 0.0214(12) Uani 1 1 d . . . . .
H3 H 0.293578 0.901066 0.701160 0.026 Uiso 1 1 calc R . . . .
C6 C 0.0416(6) 0.7095(6) 0.7114(6) 0.0308(15) Uani 1 1 d . . . . .
H6 H -0.023629 0.661663 0.714160 0.037 Uiso 1 1 calc R . . . .
C5 C 0.0226(5) 0.8052(6) 0.7550(6) 0.0330(16) Uani 1 1 d . . . . .
H5 H -0.056081 0.822439 0.787785 0.040 Uiso 1 1 calc R . . . .
C29 C 1.0918(8) 0.7297(7) 0.0708(8) 0.051(2) Uani 1 1 d . . . . .
H29A H 1.150921 0.732980 0.115082 0.061 Uiso 1 1 calc R . . . .
H29B H 1.134751 0.744074 -0.013660 0.061 Uiso 1 1 calc R . . . .
C15 C 0.8630(5) 0.7483(5) 0.4405(5) 0.0185(12) Uani 1 1 d . . . . .

loop_
_atom_site_aniso_label
_atom_site_aniso_U_11
_atom_site_aniso_U_22
_atom_site_aniso_U_33
_atom_site_aniso_U_23
_atom_site_aniso_U_13
_atom_site_aniso_U_12
Pt1 0.01799(13) 0.01247(14) 0.01404(13) -0.00259(9) -0.00321(9) 0.00004(8)
V1 0.0133(4) 0.0123(5) 0.0113(4) -0.0018(3) -0.0023(3) -0.0002(3)
S3 0.0188(7) 0.0130(7) 0.0220(7) -0.0042(5) -0.0020(5) 0.0022(5)
S1 0.0175(7) 0.0180(7) 0.0223(7) -0.0073(5) -0.0081(5) 0.0006(5)
S2 0.0216(7) 0.0122(6) 0.0147(6) -0.0008(5) -0.0037(5) -0.0005(5)
S4 0.0301(7) 0.0144(7) 0.0138(6) -0.0033(5) -0.0047(5) 0.0006(5)
Cl2 0.0602(14) 0.0520(13) 0.0875(17) -0.0158(12) -0.0160(13) -0.0093(11)
Cl1 0.0682(15) 0.0549(14) 0.0623(14) -0.0166(11) -0.0169(11) 0.0158(11)
O4 0.0175(19) 0.014(2) 0.0141(18) -0.0020(15) -0.0045(15) 0.0038(15)
O2 0.021(2) 0.015(2) 0.0159(19) 0.0003(16) -0.0051(15) -0.0018(15)
O3 0.0130(18) 0.023(2) 0.0171(19) -0.0051(16) -0.0046(15) 0.0009(15)
O5 0.0139(18) 0.0144(19) 0.0181(19) -0.0040(15) -0.0020(15) 0.0020(14)
O1 0.0138(19) 0.020(2) 0.0158(18) -0.0044(16) -0.0012(15) -0.0020(15)
C23 0.013(3) 0.017(3) 0.019(3) -0.005(2) -0.004(2) -0.002(2)
C1 0.021(3) 0.016(3) 0.011(2) 0.001(2) -0.005(2) 0.001(2)
C16 0.012(3) 0.022(3) 0.010(2) 0.001(2) 0.001(2) 0.000(2)
C18 0.017(3) 0.027(3) 0.018(3) -0.003(2) -0.002(2) 0.009(2)
C21 0.022(3) 0.022(3) 0.017(3) -0.004(2) -0.004(2) 0.004(2)
C28 0.019(3) 0.026(3) 0.017(3) -0.005(2) -0.001(2) -0.002(2)
C20 0.020(3) 0.024(3) 0.020(3) -0.005(2) -0.004(2) 0.002(2)
C17 0.020(3) 0.019(3) 0.018(3) -0.004(2) -0.005(2) 0.005(2)
C9 0.014(3) 0.019(3) 0.015(3) -0.004(2) -0.003(2) 0.004(2)
C4 0.024(3) 0.027(4) 0.027(3) 0.001(3) 0.003(3) 0.003(3)
C2 0.015(3) 0.022(3) 0.011(2) 0.003(2) -0.002(2) -0.001(2)
C19 0.013(3) 0.033(3) 0.016(3) 0.000(2) -0.002(2) -0.001(2)
C24 0.041(4) 0.023(3) 0.016(3) -0.005(2) 0.000(3) 0.004(3)
C26 0.031(3) 0.028(3) 0.016(3) 0.000(2) -0.007(2) -0.002(3)
C27 0.022(3) 0.020(3) 0.028(3) -0.003(3) -0.006(2) 0.006(2)
C25 0.047(4) 0.029(4) 0.016(3) -0.004(3) 0.001(3) 0.003(3)
C11 0.035(4) 0.027(3) 0.021(3) -0.007(3) -0.013(3) 0.005(3)
C13 0.040(4) 0.026(4) 0.023(3) 0.004(3) -0.011(3) -0.002(3)
C10 0.025(3) 0.017(3) 0.019(3) -0.002(2) -0.004(2) 0.001(2)
C14 0.038(4) 0.021(3) 0.019(3) -0.002(2) -0.008(3) 0.001(3)
C12 0.034(4) 0.030(4) 0.019(3) -0.005(3) -0.008(3) 0.006(3)
C8 0.013(3) 0.022(3) 0.014(3) -0.003(2) -0.002(2) 0.004(2)
C22 0.012(2) 0.016(3) 0.017(3) -0.008(2) -0.002(2) -0.001(2)
C7 0.021(3) 0.027(3) 0.021(3) -0.001(2) -0.006(2) -0.004(2)
C3 0.021(3) 0.020(3) 0.016(3) 0.000(2) 0.000(2) -0.002(2)
C6 0.020(3) 0.034(4) 0.030(3) 0.000(3) -0.005(3) -0.006(3)
C5 0.013(3) 0.040(4) 0.030(3) 0.003(3) 0.004(2) 0.005(3)
C29 0.054(5) 0.041(5) 0.047(5) 0.000(4) -0.014(4) 0.005(4)
C15 0.016(3) 0.024(3) 0.011(2) 0.000(2) -0.003(2) -0.001(2)

loop_
_atom_type_symbol
_atom_type_description
_atom_type_scat_dispersion_real
_atom_type_scat_dispersion_imag
_atom_type_scat_source
C C 0.0181 0.0091 'International Tables Vol C Tables 4.2.6.8 and 6.1.1.4'
H H 0.0000 0.0000 'International Tables Vol C Tables 4.2.6.8 and 6.1.1.4'
Cl Cl 0.3639 0.7018 'International Tables Vol C Tables 4.2.6.8 and 6.1.1.4'
O O 0.0492 0.0322 'International Tables Vol C Tables 4.2.6.8 and 6.1.1.4'
Pt Pt -4.5932 6.9264 'International Tables Vol C Tables 4.2.6.8 and 6.1.1.4'
S S 0.3331 0.5567 'International Tables Vol C Tables 4.2.6.8 and 6.1.1.4'
V V 0.0687 2.1097 'International Tables Vol C Tables 4.2.6.8 and 6.1.1.4'

loop_
_geom_angle_atom_site_label_1
_geom_angle_atom_site_label_2
_geom_angle_atom_site_label_3
_geom_angle
_geom_angle_site_symmetry_1
_geom_angle_site_symmetry_3
_geom_angle_publ_flag
V1 Pt1 S1 176.24(3) . 2_666 ?
S3 Pt1 V1 90.24(4) . . ?
S3 Pt1 S1 88.82(4) . 2_666 ?
S1 Pt1 V1 89.31(4) . . ?
S1 Pt1 S3 179.51(5) . . ?
S1 Pt1 S1 91.61(4) . 2_666 ?
S1 Pt1 S2 90.49(5) . . ?
S1 Pt1 S4 90.03(5) . . ?
S2 Pt1 V1 89.86(4) . . ?
S2 Pt1 S3 89.31(5) . . ?
S2 Pt1 S1 86.49(4) . 2_666 ?
S4 Pt1 V1 90.67(4) . . ?
S4 Pt1 S3 90.18(5) . . ?
S4 Pt1 S1 92.97(4) . 2_666 ?
S4 Pt1 S2 179.26(5) . . ?
O4 V1 Pt1 81.49(11) . . ?
O4 V1 O2 163.29(16) . . ?
O2 V1 Pt1 81.89(11) . . ?
O3 V1 Pt1 81.43(12) . . ?
O3 V1 O4 87.87(16) . . ?
O3 V1 O2 87.94(16) . . ?
O5 V1 Pt1 179.79(16) . . ?
O5 V1 O4 98.52(18) . . ?
O5 V1 O2 98.09(18) . . ?
O5 V1 O3 98.36(18) . . ?
O5 V1 O1 98.19(18) . . ?
O1 V1 Pt1 82.01(11) . . ?
O1 V1 O4 90.92(16) . . ?
O1 V1 O2 88.50(16) . . ?
O1 V1 O3 163.39(17) . . ?
C15 S3 Pt1 103.0(2) . . ?
C1 S1 Pt1 103.7(2) . . ?
C8 S2 Pt1 103.02(19) . . ?
C22 S4 Pt1 102.79(19) . . ?
C22 O4 V1 132.6(4) . . ?
C8 O2 V1 133.8(4) . . ?
C15 O3 V1 133.2(4) . . ?
C1 O1 V1 133.6(4) . . ?
C28 C23 C24 119.4(5) . . ?
C28 C23 C22 119.0(5) . . ?
C24 C23 C22 121.5(5) . . ?
O1 C1 S1 122.5(4) . . ?
O1 C1 C2 118.3(5) . . ?
C2 C1 S1 119.1(4) . . ?
C21 C16 C15 117.5(5) . . ?
C17 C16 C21 120.1(5) . . ?
C17 C16 C15 122.4(5) . . ?
C19 C18 C17 121.7(6) . . ?
C20 C21 C16 120.2(6) . . ?
C23 C28 C27 119.7(5) . . ?
C21 C20 C19 119.8(6) . . ?
C18 C17 C16 118.9(6) . . ?
C10 C9 C14 119.6(5) . . ?
C10 C9 C8 118.5(5) . . ?
C14 C9 C8 121.9(5) . . ?
C5 C4 C3 120.1(7) . . ?
C7 C2 C1 122.5(6) . . ?
C3 C2 C1 117.7(5) . . ?
C3 C2 C7 119.8(5) . . ?
C18 C19 C20 119.2(5) . . ?
C25 C24 C23 120.2(6) . . ?
C27 C26 C25 119.2(6) . . ?
C26 C27 C28 121.1(6) . . ?
C24 C25 C26 120.3(6) . . ?
C12 C11 C10 120.4(6) . . ?
C12 C13 C14 120.0(6) . . ?
C9 C10 C11 119.7(6) . . ?
C13 C14 C9 120.0(6) . . ?
C13 C12 C11 120.4(6) . . ?
O2 C8 S2 123.6(4) . . ?
O2 C8 C9 117.5(5) . . ?
C9 C8 S2 118.9(4) . . ?
O4 C22 S4 124.2(4) . . ?
O4 C22 C23 117.4(5) . . ?
C23 C22 S4 118.3(4) . . ?
C6 C7 C2 118.9(6) . . ?
C4 C3 C2 120.2(6) . . ?
C5 C6 C7 119.9(6) . . ?
C4 C5 C6 121.1(6) . . ?
Cl1 C29 Cl2 113.0(5) . . ?
O3 C15 S3 123.6(4) . . ?
O3 C15 C16 117.3(5) . . ?
C16 C15 S3 119.1(4) . . ?

loop_
_geom_bond_atom_site_label_1
_geom_bond_atom_site_label_2
_geom_bond_distance
_geom_bond_site_symmetry_2
_geom_bond_publ_flag
Pt1 V1 2.7823(10) . ?
Pt1 S3 2.3247(14) . ?
Pt1 S1 2.3203(14) . ?
Pt1 S1 3.1266(14) 2_666 ?
Pt1 S2 2.3228(13) . ?
Pt1 S4 2.3220(13) . ?
V1 O4 2.009(4) . ?
V1 O2 2.019(4) . ?
V1 O3 2.003(4) . ?
V1 O5 1.581(4) . ?
V1 O1 2.001(4) . ?
S3 C15 1.710(6) . ?
S1 C1 1.728(6) . ?
S2 C8 1.722(6) . ?
S4 C22 1.714(5) . ?
Cl2 C29 1.751(9) . ?
Cl1 C29 1.747(9) . ?
O4 C22 1.259(7) . ?
O2 C8 1.252(7) . ?
O3 C15 1.266(7) . ?
O1 C1 1.256(7) . ?
C23 C28 1.386(8) . ?
C23 C24 1.403(8) . ?
C23 C22 1.484(8) . ?
C1 C2 1.478(8) . ?
C16 C21 1.398(8) . ?
C16 C17 1.390(8) . ?
C16 C15 1.485(8) . ?
C18 C17 1.386(8) . ?
C18 C19 1.376(9) . ?
C21 C20 1.381(8) . ?
C28 C27 1.383(8) . ?
C20 C19 1.403(9) . ?
C9 C10 1.386(8) . ?
C9 C14 1.400(8) . ?
C9 C8 1.489(7) . ?
C4 C3 1.383(9) . ?
C4 C5 1.362(10) . ?
C2 C7 1.403(8) . ?
C2 C3 1.393(9) . ?
C24 C25 1.374(9) . ?
C26 C27 1.380(9) . ?
C26 C25 1.395(10) . ?
C11 C10 1.395(8) . ?
C11 C12 1.380(9) . ?
C13 C14 1.394(9) . ?
C13 C12 1.375(10) . ?
C7 C6 1.398(9) . ?
C6 C5 1.383(10) . ?
